data_4316476
loop_
_publ_author_name
'Hong-Jhin You'
'Ching-Shiang Fang'
'Ju-Ling Lin'
'Shih-Sheng Sun'
'C. W. Liu'

_publ_section_title
;
 Dinuclear Gold Diselenophosphate Complexes: Structures and
 Photoluminescence
;
_journal_name_full 'Inorganic Chemistry'
_journal_page_first 7641
_journal_page_last 7643
_journal_paper_doi 10.1021/ic101390e
_journal_volume 49
_journal_year 2010
_chemical_formula_sum 'C8 H20 Au2 O4 P2 Se4'
_chemical_formula_weight 951.95
_chemical_name_systematic
; 
 ? 
;
_space_group_IT_number 45
_symmetry_cell_setting orthorhombic
_symmetry_space_group_name_Hall 'I 2 -2c'
_symmetry_space_group_name_H-M 'I b a 2'
_atom_sites_solution_hydrogens geom
_atom_sites_solution_primary direct
_atom_sites_solution_secondary difmap
_audit_creation_method SHELXL-97
_cell_angle_alpha 90.00
_cell_angle_beta 90.00
_cell_angle_gamma 90.00
_cell_formula_units_Z 4
_cell_length_a 19.2519(17)
_cell_length_b 8.7533(8)
_cell_length_c 11.9519(10)
_cell_measurement_reflns_used 1300
_cell_measurement_temperature 296(2)
_cell_measurement_theta_max 28.30
_cell_measurement_theta_min 3.41
_cell_volume 2014.1(3)
_computing_cell_refinement 'Bruker SAINT'
_computing_data_collection 'Bruker APEX2'
_computing_data_reduction 'Bruker SAINT'
_computing_molecular_graphics 'Bruker SHELXTL'
_computing_publication_material 'Bruker SHELXTL'
_computing_structure_refinement 'SHELXL-97 (Sheldrick, 1997)'
_computing_structure_solution 'SHELXS-97 (Sheldrick, 1990)'
_diffrn_ambient_temperature 296(2)
_diffrn_measured_fraction_theta_full 0.971
_diffrn_measured_fraction_theta_max 0.971
_diffrn_measurement_device_type 'Bruker APEX-II CCD'
_diffrn_measurement_method '\f and \w scans'
_diffrn_radiation_monochromator graphite
_diffrn_radiation_source 'fine-focus sealed tube'
_diffrn_radiation_type MoK\a
_diffrn_radiation_wavelength 0.71073
_diffrn_reflns_av_R_equivalents 0.0253
_diffrn_reflns_av_sigmaI/netI 0.0403
_diffrn_reflns_limit_h_max 25
_diffrn_reflns_limit_h_min -16
_diffrn_reflns_limit_k_max 9
_diffrn_reflns_limit_k_min -11
_diffrn_reflns_limit_l_max 15
_diffrn_reflns_limit_l_min -13
_diffrn_reflns_number 3684
_diffrn_reflns_theta_full 28.36
_diffrn_reflns_theta_max 28.36
_diffrn_reflns_theta_min 2.56
_diffrn_standards_number 0
_exptl_absorpt_coefficient_mu 21.944
_exptl_absorpt_correction_T_max 0.2176
_exptl_absorpt_correction_T_min 0.0322
_exptl_absorpt_correction_type multi-scan
_exptl_absorpt_process_details 'Bruker SADABS'
_exptl_crystal_colour yellow
_exptl_crystal_density_diffrn 3.139
_exptl_crystal_density_method 'not measured'
_exptl_crystal_description needle
_exptl_crystal_F_000 1696
_exptl_crystal_size_max 0.50
_exptl_crystal_size_mid 0.17
_exptl_crystal_size_min 0.10
_refine_diff_density_max 1.158
_refine_diff_density_min -0.712
_refine_diff_density_rms 0.174
_refine_ls_abs_structure_details 'Flack H D (1983), Acta Cryst. A39, 876-881'
_refine_ls_abs_structure_Flack 0.04(3)
_refine_ls_extinction_method none
_refine_ls_goodness_of_fit_ref 1.086
_refine_ls_hydrogen_treatment constr
_refine_ls_matrix_type full
_refine_ls_number_parameters 82
_refine_ls_number_reflns 1842
_refine_ls_number_restraints 1
_refine_ls_restrained_S_all 1.086
_refine_ls_R_factor_all 0.0423
_refine_ls_R_factor_gt 0.0281
_refine_ls_shift/su_max 0.006
_refine_ls_shift/su_mean 0.000
_refine_ls_structure_factor_coef Fsqd
_refine_ls_weighting_details 'calc w=1/[\s^2^(Fo^2^)+(0.0268P)^2^+13.0153P] where P=(Fo^2^+2Fc^2^)/3'
_refine_ls_weighting_scheme calc
_refine_ls_wR_factor_gt 0.0622
_refine_ls_wR_factor_ref 0.0840
_reflns_number_gt 1398
_reflns_number_total 1842
_reflns_threshold_expression >2sigma(I)
_cod_data_source_file ic101390e_si_002_2.cif
_cod_data_source_block 2
_cod_depositor_comments
;
The following automatic conversions were performed:

'_symmetry_cell_setting' value 'Orthorhombic' changed to
'orthorhombic' according to the built-in table from CIF Core
dictionary named 'cif_core.dic' version 2.4.1 from 2010-06-29.

Automatic conversion script
Id: cif_fix_values 1646 2011-03-28 12:23:43Z adriana 
;
_cod_database_code 4316476

loop_
_symmetry_equiv_pos_as_xyz
'x, y, z'
'-x, -y, z'
'x+1/2, -y+1/2, z'
'-x+1/2, y+1/2, z'
'x+1/2, y+1/2, z+1/2'
'-x+1/2, -y+1/2, z+1/2'
'x+1, -y+1, z+1/2'
'-x+1, y+1, z+1/2'

loop_
_atom_site_label
_atom_site_type_symbol
_atom_site_fract_x
_atom_site_fract_y
_atom_site_fract_z
_atom_site_U_iso_or_equiv
_atom_site_adp_type
_atom_site_occupancy
_atom_site_symmetry_multiplicity
_atom_site_calc_flag
_atom_site_refinement_flags
_atom_site_disorder_assembly
_atom_site_disorder_group
Au1 Au 0.0000 0.0000 0.75636(5) 0.03803(16) Uani 1 2 d S . .
Au2 Au 0.0000 0.0000 0.51009(6) 0.03825(16) Uani 1 2 d S . .
Se1 Se 0.10564(7) 0.14513(16) 0.7753(2) 0.0592(4) Uani 1 1 d . . .
Se2 Se -0.03057(7) -0.26783(13) 0.5036(2) 0.0511(3) Uani 1 1 d . . .
P1 P 0.11829(16) 0.2641(3) 0.6176(3) 0.0398(7) Uani 1 1 d . . .
O1 O 0.1854(5) 0.2102(9) 0.5591(9) 0.060(3) Uani 1 1 d . . .
O2 O 0.1435(5) 0.4293(9) 0.6412(8) 0.054(2) Uani 1 1 d . . .
C1 C 0.1990(6) 0.0565(12) 0.5199(16) 0.059(4) Uani 1 1 d . . .
H1A H 0.1570 0.0138 0.4879 0.071 Uiso 1 1 calc R . .
H1B H 0.2127 -0.0073 0.5825 0.071 Uiso 1 1 calc R . .
C2 C 0.2547(8) 0.0567(19) 0.4346(12) 0.063(4) Uani 1 1 d . . .
H2A H 0.2620 -0.0455 0.4079 0.095 Uiso 1 1 calc R . .
H2B H 0.2969 0.0945 0.4673 0.095 Uiso 1 1 calc R . .
H2C H 0.2414 0.1212 0.3733 0.095 Uiso 1 1 calc R . .
C3 C 0.1050(7) 0.5397(15) 0.7093(12) 0.050(3) Uiso 1 1 d . . .
H3A H 0.1021 0.5041 0.7860 0.060 Uiso 1 1 calc R . .
H3B H 0.0582 0.5514 0.6805 0.060 Uiso 1 1 calc R . .
C4 C 0.1421(8) 0.6875(18) 0.7048(15) 0.070(4) Uiso 1 1 d . . .
H4A H 0.1175 0.7616 0.7489 0.105 Uiso 1 1 calc R . .
H4B H 0.1447 0.7219 0.6287 0.105 Uiso 1 1 calc R . .
H4C H 0.1882 0.6750 0.7341 0.105 Uiso 1 1 calc R . .

loop_
_atom_site_aniso_label
_atom_site_aniso_U_11
_atom_site_aniso_U_22
_atom_site_aniso_U_33
_atom_site_aniso_U_23
_atom_site_aniso_U_13
_atom_site_aniso_U_12
Au1 0.0532(3) 0.0342(3) 0.0267(3) 0.000 0.000 -0.0080(3)
Au2 0.0465(3) 0.0417(3) 0.0266(3) 0.000 0.000 -0.0047(3)
Se1 0.0690(8) 0.0655(9) 0.0430(6) 0.0145(8) -0.0167(7) -0.0271(7)
Se2 0.0699(7) 0.0428(6) 0.0406(6) -0.0104(8) 0.0042(8) -0.0071(6)
P1 0.0488(17) 0.0293(15) 0.0413(18) -0.0001(13) 0.0082(14) -0.0029(12)
O1 0.061(6) 0.041(5) 0.078(6) -0.011(5) 0.023(5) -0.020(4)
O2 0.067(6) 0.038(5) 0.056(5) -0.008(5) 0.018(5) -0.002(4)
C1 0.043(6) 0.018(5) 0.118(14) -0.013(9) 0.004(8) 0.005(4)
C2 0.076(11) 0.056(9) 0.058(9) -0.003(8) 0.001(8) 0.007(8)

loop_
_atom_type_symbol
_atom_type_description
_atom_type_scat_dispersion_real
_atom_type_scat_dispersion_imag
_atom_type_scat_source
C C 0.0033 0.0016 'International Tables Vol C Tables 4.2.6.8 and 6.1.1.4'
H H 0.0000 0.0000 'International Tables Vol C Tables 4.2.6.8 and 6.1.1.4'
O O 0.0106 0.0060 'International Tables Vol C Tables 4.2.6.8 and 6.1.1.4'
P P 0.1023 0.0942 'International Tables Vol C Tables 4.2.6.8 and 6.1.1.4'
Se Se -0.0929 2.2259 'International Tables Vol C Tables 4.2.6.8 and 6.1.1.4'
Au Au -2.0133 8.8022 'International Tables Vol C Tables 4.2.6.8 and 6.1.1.4'

loop_
_geom_angle_atom_site_label_1
_geom_angle_atom_site_label_2
_geom_angle_atom_site_label_3
_geom_angle
_geom_angle_site_symmetry_1
_geom_angle_site_symmetry_3
_geom_angle_publ_flag
Se1 Au1 Se1 169.21(14) . 2 ?
Se1 Au1 Au2 95.39(7) . . ?
Se1 Au1 Au2 95.39(7) 2 . ?
Se1 Au1 Au2 84.61(7) . 7_445 ?
Se1 Au1 Au2 84.61(7) 2 7_445 ?
Au2 Au1 Au2 180.0 . 7_445 ?
Se2 Au2 Se2 176.31(15) 2 . ?
Se2 Au2 Au1 91.85(7) 2 . ?
Se2 Au2 Au1 91.85(7) . . ?
Se2 Au2 Au1 88.15(7) 2 7_444 ?
Se2 Au2 Au1 88.15(7) . 7_444 ?
Au1 Au2 Au1 180.0 . 7_444 ?
P1 Se1 Au1 105.46(11) . . ?
P1 Se2 Au2 98.89(10) 2 . ?
O1 P1 O2 96.1(5) . . ?
O1 P1 Se1 110.0(4) . . ?
O2 P1 Se1 109.0(4) . . ?
O1 P1 Se2 111.8(4) . 2 ?
O2 P1 Se2 110.1(4) . 2 ?
Se1 P1 Se2 117.77(14) . 2 ?
C1 O1 P1 125.6(8) . . ?
C3 O2 P1 123.9(8) . . ?
O1 C1 C2 110.7(11) . . ?
O1 C1 H1A 109.5 . . ?
C2 C1 H1A 109.5 . . ?
O1 C1 H1B 109.5 . . ?
C2 C1 H1B 109.5 . . ?
H1A C1 H1B 108.1 . . ?
C1 C2 H2A 109.5 . . ?
C1 C2 H2B 109.5 . . ?
H2A C2 H2B 109.5 . . ?
C1 C2 H2C 109.5 . . ?
H2A C2 H2C 109.5 . . ?
H2B C2 H2C 109.5 . . ?
O2 C3 C4 108.2(12) . . ?
O2 C3 H3A 110.1 . . ?
C4 C3 H3A 110.1 . . ?
O2 C3 H3B 110.1 . . ?
C4 C3 H3B 110.1 . . ?
H3A C3 H3B 108.4 . . ?
C3 C4 H4A 109.5 . . ?
C3 C4 H4B 109.5 . . ?
H4A C4 H4B 109.5 . . ?
C3 C4 H4C 109.5 . . ?
H4A C4 H4C 109.5 . . ?
H4B C4 H4C 109.5 . . ?

loop_
_geom_bond_atom_site_label_1
_geom_bond_atom_site_label_2
_geom_bond_distance
_geom_bond_site_symmetry_2
_geom_bond_publ_flag
Au1 Se1 2.4086(13) . ?
Au1 Se1 2.4086(13) 2 ?
Au1 Au2 2.9434(9) . ?
Au1 Au2 3.0325(9) 7_445 ?
Au2 Se2 2.4184(11) 2 ?
Au2 Se2 2.4184(11) . ?
Au2 Au1 3.0325(9) 7_444 ?
Se1 P1 2.167(3) . ?
Se2 P1 2.170(3) 2 ?
P1 O1 1.542(10) . ?
P1 O2 1.551(9) . ?
P1 Se2 2.170(3) 2 ?
O1 C1 1.449(14) . ?
O2 C3 1.465(16) . ?
C1 C2 1.480(19) . ?
C1 H1A 0.9700 . ?
C1 H1B 0.9700 . ?
C2 H2A 0.9600 . ?
C2 H2B 0.9600 . ?
C2 H2C 0.9600 . ?
C3 C4 1.48(2) . ?
C3 H3A 0.9700 . ?
C3 H3B 0.9700 . ?
C4 H4A 0.9600 . ?
C4 H4B 0.9600 . ?
C4 H4C 0.9600 . ?
